data_2225031
loop_
_publ_author_name
'Jasinski, Jerry P.'
'Butcher, Ray J.'
'Hakim Al-Arique, Q. N. M.'
'Yathirajan, H. S.'
'Narayana, B.'

_publ_section_title
;
 <i>N</i>-(5-Amino-2-methylphenyl)-4-(3-pyridyl)pyrimidin-2-amine
;
_journal_coeditor_code IS2512
_journal_issue 2
_journal_name_full 'Acta Crystallographica Section E'
_journal_page_first o349
_journal_paper_doi 10.1107/S1600536810000899
_journal_volume 66
_journal_year 2010
_chemical_formula_iupac 'C16 H15 N5'
_chemical_formula_moiety 'C16 H15 N5'
_chemical_formula_sum 'C16 H15 N5'
_chemical_formula_weight 277.33
_chemical_name_systematic
;
<i>N</i>-(5-Amino-2-methylphenyl)-4-(3-pyridyl)pyrimidin-2-amine
;
_space_group_IT_number 2
_symmetry_cell_setting triclinic
_symmetry_space_group_name_Hall '-P 1'
_symmetry_space_group_name_H-M 'P -1'
_atom_sites_solution_hydrogens geom
_atom_sites_solution_primary direct
_atom_sites_solution_secondary difmap
_cell_angle_alpha 72.719(3)
_cell_angle_beta 89.724(3)
_cell_angle_gamma 77.712(3)
_cell_formula_units_Z 4
_cell_length_a 9.2242(3)
_cell_length_b 12.5399(4)
_cell_length_c 12.8594(4)
_cell_measurement_reflns_used 8631
_cell_measurement_temperature 200(2)
_cell_measurement_theta_max 73.4727
_cell_measurement_theta_min 4.3598
_cell_volume 1385.05(8)
_computing_cell_refinement '<i>CrysAlis Pro</i> (Oxford Diffraction, 2007)'
_computing_data_collection '<i>CrysAlis Pro</i> (Oxford Diffraction, 2007)'
_computing_data_reduction '<i>CrysAlis Pro</i> (Oxford Diffraction, 2007)'
_computing_molecular_graphics '<i>SHELXTL</i> (Sheldrick, 2008)'
_computing_publication_material '<i>SHELXTL</i> (Sheldrick, 2008)'
_computing_structure_refinement '<i>SHELXL97</i> (Sheldrick, 2008)'
_computing_structure_solution '<i>SHELXS97</i> (Sheldrick, 2008)'
_diffrn_ambient_temperature 200(2)
_diffrn_detector_area_resol_mean 10.5081
_diffrn_measured_fraction_theta_full 0.983
_diffrn_measured_fraction_theta_max 0.953
_diffrn_measurement_device_type 'Oxford Diffraction Gemini R'
_diffrn_measurement_method '\f and \w scans'
_diffrn_radiation_monochromator graphite
_diffrn_radiation_source 'fine-focus sealed tube'
_diffrn_radiation_type CuK\a
_diffrn_radiation_wavelength 1.54184
_diffrn_reflns_av_R_equivalents 0.0410
_diffrn_reflns_av_sigmaI/netI 0.0326
_diffrn_reflns_limit_h_max 10
_diffrn_reflns_limit_h_min -11
_diffrn_reflns_limit_k_max 15
_diffrn_reflns_limit_k_min -15
_diffrn_reflns_limit_l_max 15
_diffrn_reflns_limit_l_min -15
_diffrn_reflns_number 11476
_diffrn_reflns_theta_full 67.50
_diffrn_reflns_theta_max 73.69
_diffrn_reflns_theta_min 4.37
_diffrn_standards_decay_% <2%
_diffrn_standards_interval_count 0
_diffrn_standards_number 0
_exptl_absorpt_coefficient_mu 0.668
_exptl_absorpt_correction_type none
_exptl_crystal_colour yellow-orange
_exptl_crystal_density_diffrn 1.330
_exptl_crystal_density_method 'not measured'
_exptl_crystal_description prism
_exptl_crystal_F_000 584
_exptl_crystal_size_max 0.55
_exptl_crystal_size_mid 0.48
_exptl_crystal_size_min 0.37
_refine_diff_density_max 0.324
_refine_diff_density_min -0.363
_refine_ls_extinction_method none
_refine_ls_goodness_of_fit_ref 1.084
_refine_ls_hydrogen_treatment constr
_refine_ls_matrix_type full
_refine_ls_number_parameters 381
_refine_ls_number_reflns 5337
_refine_ls_number_restraints 0
_refine_ls_restrained_S_all 1.084
_refine_ls_R_factor_all 0.0707
_refine_ls_R_factor_gt 0.0661
_refine_ls_shift/su_max 0.008
_refine_ls_shift/su_mean 0.000
_refine_ls_structure_factor_coef Fsqd
_refine_ls_weighting_details 'calc w=1/[\s^2^(Fo^2^)+(0.1456P)^2^+0.1456P] where P=(Fo^2^+2Fc^2^)/3'
_refine_ls_weighting_scheme calc
_refine_ls_wR_factor_gt 0.1911
_refine_ls_wR_factor_ref 0.1975
_reflns_number_gt 4629
_reflns_number_total 5337
_reflns_threshold_expression I>2\s(I)
_cod_data_source_file is2512.cif
_cod_data_source_block I
_cod_database_code 2225031
_cod_database_fobs_code 2225031

loop_
_symmetry_equiv_pos_as_xyz
'x, y, z'
'-x, -y, -z'

loop_
_atom_site_type_symbol
_atom_site_label
_atom_site_fract_x
_atom_site_fract_y
_atom_site_fract_z
_atom_site_U_iso_or_equiv
_atom_site_adp_type
_atom_site_calc_flag
_atom_site_refinement_flags
_atom_site_occupancy
_atom_site_disorder_assembly
_atom_site_disorder_group
N N1A 0.45135(18) 1.19152(15) 0.78047(14) 0.0532(4) Uani d . 1 . .
H H1AA 0.4813 1.2472 0.7965 0.064 Uiso calc R 1 . .
H H1AB 0.4989 1.1200 0.8104 0.064 Uiso calc R 1 . .
N N2A 0.09164(16) 1.06549(11) 0.59640(10) 0.0367(3) Uani d . 1 . .
H H2AB 0.0731 1.0718 0.5275 0.044 Uiso calc R 1 . .
N N3A 0.00963(15) 0.89841(12) 0.63377(10) 0.0351(3) Uani d . 1 . .
N N4A 0.09680(14) 0.95804(11) 0.77803(10) 0.0315(3) Uani d . 1 . .
N N5A 0.22563(16) 0.91112(13) 1.09733(11) 0.0402(3) Uani d . 1 . .
C C1A 0.14467(17) 1.15507(13) 0.61884(11) 0.0325(3) Uani d . 1 . .
C C2A 0.27421(17) 1.12989(14) 0.68428(12) 0.0354(3) Uani d . 1 . .
H H2AA 0.3267 1.0525 0.7136 0.043 Uiso calc R 1 . .
C C3A 0.32847(18) 1.21663(15) 0.70762(13) 0.0384(4) Uani d . 1 . .
C C4A 0.2529(2) 1.33008(14) 0.66004(13) 0.0402(4) Uani d . 1 . .
H H4AA 0.2900 1.3908 0.6720 0.048 Uiso calc R 1 . .
C C5A 0.1243(2) 1.35351(14) 0.59555(13) 0.0405(4) Uani d . 1 . .
H H5AA 0.0740 1.4312 0.5644 0.049 Uiso calc R 1 . .
C C6A 0.06427(18) 1.26855(14) 0.57380(11) 0.0349(3) Uani d . 1 . .
C C7A -0.0847(2) 1.29936(16) 0.51227(14) 0.0449(4) Uani d . 1 . .
H H7AA -0.1031 1.2322 0.4949 0.067 Uiso calc R 1 . .
H H7AB -0.0852 1.3614 0.4445 0.067 Uiso calc R 1 . .
H H7AC -0.1627 1.3245 0.5573 0.067 Uiso calc R 1 . .
C C8A 0.06709(16) 0.97057(13) 0.67282(11) 0.0307(3) Uani d . 1 . .
C C9A -0.02004(18) 0.80801(14) 0.70933(13) 0.0364(4) Uani d . 1 . .
H H9AA -0.0606 0.7550 0.6856 0.044 Uiso calc R 1 . .
C C10A 0.00484(18) 0.78733(14) 0.81973(12) 0.0352(3) Uani d . 1 . .
H H10A -0.0175 0.7222 0.8717 0.042 Uiso calc R 1 . .
C C11A 0.06433(15) 0.86674(13) 0.85112(12) 0.0305(3) Uani d . 1 . .
C C12A 0.09418(16) 0.85691(13) 0.96677(11) 0.0309(3) Uani d . 1 . .
C C13A 0.02152(18) 0.79443(15) 1.05046(13) 0.0379(4) Uani d . 1 . .
H H13A -0.0485 0.7548 1.0347 0.045 Uiso calc R 1 . .
C C14A 0.05232(19) 0.79062(15) 1.15671(13) 0.0410(4) Uani d . 1 . .
H H14A 0.0043 0.7484 1.2152 0.049 Uiso calc R 1 . .
C C15A 0.15462(19) 0.84969(15) 1.17594(13) 0.0396(4) Uani d . 1 . .
H H15A 0.1758 0.8465 1.2492 0.048 Uiso calc R 1 . .
C C16A 0.19464(18) 0.91374(14) 0.99509(12) 0.0352(3) Uani d . 1 . .
H H16A 0.2441 0.9570 0.9383 0.042 Uiso calc R 1 . .
N N1B 0.6390(2) 0.87330(16) 0.93581(14) 0.0577(5) Uani d . 1 . .
H H1BA 0.7029 0.9169 0.9334 0.069 Uiso calc R 1 . .
H H1BB 0.6078 0.8380 0.9988 0.069 Uiso calc R 1 . .
N N2B 0.35671(16) 0.69036(13) 0.74824(11) 0.0410(3) Uani d . 1 . .
H H2BB 0.3241 0.6949 0.6825 0.049 Uiso calc R 1 . .
N N3B 0.23997(18) 0.54289(14) 0.79199(12) 0.0442(4) Uani d . 1 . .
N N4B 0.33110(14) 0.60433(12) 0.93401(11) 0.0351(3) Uani d . 1 . .
N N5B 0.40511(18) 0.59479(14) 1.25219(12) 0.0479(4) Uani d . 1 . .
C C1B 0.44747(17) 0.76724(14) 0.74862(13) 0.0365(4) Uani d . 1 . .
C C2B 0.49205(18) 0.78610(14) 0.84372(13) 0.0386(4) Uani d . 1 . .
H H2BA 0.4574 0.7484 0.9115 0.046 Uiso calc R 1 . .
C C3B 0.58759(18) 0.86016(15) 0.84028(15) 0.0409(4) Uani d . 1 . .
C C4B 0.63588(18) 0.91542(15) 0.73977(15) 0.0436(4) Uani d . 1 . .
H H4BA 0.7005 0.9661 0.7357 0.052 Uiso calc R 1 . .
C C5B 0.58953(19) 0.89634(15) 0.64595(15) 0.0439(4) Uani d . 1 . .
H H5BA 0.6238 0.9347 0.5783 0.053 Uiso calc R 1 . .
C C6B 0.49516(18) 0.82354(15) 0.64661(13) 0.0402(4) Uani d . 1 . .
C C7B 0.4463(2) 0.80618(19) 0.54245(15) 0.0525(5) Uani d . 1 . .
H H7BA 0.5010 0.8444 0.4824 0.079 Uiso calc R 1 . .
H H7BB 0.3395 0.8388 0.5266 0.079 Uiso calc R 1 . .
H H7BC 0.4665 0.7241 0.5506 0.079 Uiso calc R 1 . .
C C8B 0.30922(17) 0.61004(14) 0.82990(13) 0.0351(3) Uani d . 1 . .
C C9B 0.1970(3) 0.46071(19) 0.86902(16) 0.0539(5) Uani d . 1 . .
H H9BA 0.1491 0.4103 0.8469 0.065 Uiso calc R 1 . .
C C10B 0.2180(3) 0.44439(18) 0.97932(16) 0.0528(5) Uani d . 1 . .
H H10B 0.1892 0.3829 1.0323 0.063 Uiso calc R 1 . .
C C11B 0.28304(18) 0.52179(14) 1.00929(14) 0.0373(4) Uani d . 1 . .
C C12B 0.30358(18) 0.51873(14) 1.12446(13) 0.0374(4) Uani d . 1 . .
C C13B 0.2455(2) 0.44605(18) 1.20945(15) 0.0509(5) Uani d . 1 . .
H H13B 0.1905 0.3952 1.1954 0.061 Uiso calc R 1 . .
C C14B 0.2686(3) 0.44835(19) 1.31517(16) 0.0563(5) Uani d . 1 . .
H H14B 0.2303 0.3990 1.3747 0.068 Uiso calc R 1 . .
C C15B 0.3480(2) 0.52349(18) 1.33216(15) 0.0494(4) Uani d . 1 . .
H H15B 0.3631 0.5248 1.4048 0.059 Uiso calc R 1 . .
C C16B 0.3822(2) 0.59124(16) 1.15134(14) 0.0420(4) Uani d . 1 . .
H H16B 0.4222 0.6416 1.0937 0.050 Uiso calc R 1 . .

loop_
_atom_site_aniso_label
_atom_site_aniso_U_11
_atom_site_aniso_U_22
_atom_site_aniso_U_33
_atom_site_aniso_U_12
_atom_site_aniso_U_13
_atom_site_aniso_U_23
N1A 0.0455(8) 0.0539(9) 0.0633(10) -0.0141(7) -0.0140(7) -0.0198(8)
N2A 0.0504(8) 0.0383(7) 0.0242(6) -0.0166(6) -0.0026(5) -0.0088(5)
N3A 0.0419(7) 0.0404(7) 0.0270(6) -0.0152(6) -0.0007(5) -0.0119(5)
N4A 0.0344(6) 0.0360(7) 0.0262(6) -0.0104(5) 0.0003(5) -0.0107(5)
N5A 0.0437(7) 0.0474(8) 0.0311(7) -0.0121(6) -0.0043(5) -0.0129(6)
C1A 0.0392(8) 0.0361(8) 0.0248(6) -0.0131(6) 0.0039(5) -0.0100(5)
C2A 0.0367(8) 0.0372(8) 0.0336(7) -0.0106(6) 0.0018(6) -0.0109(6)
C3A 0.0381(8) 0.0463(9) 0.0345(8) -0.0159(7) 0.0019(6) -0.0132(6)
C4A 0.0502(9) 0.0402(8) 0.0358(8) -0.0195(7) 0.0028(6) -0.0130(6)
C5A 0.0546(10) 0.0343(8) 0.0319(7) -0.0109(7) -0.0007(6) -0.0082(6)
C6A 0.0413(8) 0.0394(8) 0.0238(6) -0.0101(6) 0.0001(6) -0.0084(6)
C7A 0.0495(9) 0.0448(9) 0.0381(8) -0.0037(7) -0.0097(7) -0.0135(7)
C8A 0.0321(7) 0.0344(7) 0.0271(7) -0.0087(6) 0.0005(5) -0.0107(5)
C9A 0.0409(8) 0.0419(8) 0.0332(8) -0.0184(6) 0.0025(6) -0.0153(6)
C10A 0.0389(8) 0.0396(8) 0.0299(7) -0.0158(6) 0.0035(6) -0.0097(6)
C11A 0.0285(7) 0.0364(7) 0.0274(7) -0.0076(6) 0.0016(5) -0.0106(6)
C12A 0.0304(7) 0.0350(7) 0.0271(7) -0.0056(6) 0.0003(5) -0.0100(6)
C13A 0.0391(8) 0.0466(9) 0.0306(8) -0.0144(7) 0.0032(6) -0.0121(6)
C14A 0.0451(9) 0.0497(9) 0.0278(8) -0.0125(7) 0.0073(6) -0.0099(6)
C15A 0.0460(9) 0.0457(9) 0.0262(7) -0.0050(7) -0.0026(6) -0.0132(6)
C16A 0.0379(8) 0.0411(8) 0.0281(7) -0.0123(6) 0.0003(6) -0.0103(6)
N1B 0.0666(11) 0.0661(11) 0.0539(9) -0.0375(9) 0.0047(8) -0.0222(8)
N2B 0.0444(7) 0.0495(8) 0.0332(7) -0.0205(6) 0.0025(5) -0.0117(6)
N3B 0.0504(8) 0.0514(8) 0.0397(7) -0.0241(7) 0.0054(6) -0.0182(6)
N4B 0.0319(6) 0.0393(7) 0.0362(7) -0.0123(5) 0.0042(5) -0.0118(5)
N5B 0.0513(9) 0.0535(9) 0.0423(8) -0.0134(7) -0.0011(6) -0.0183(7)
C1B 0.0322(7) 0.0371(8) 0.0401(8) -0.0099(6) 0.0039(6) -0.0101(6)
C2B 0.0376(8) 0.0407(8) 0.0397(8) -0.0139(7) 0.0062(6) -0.0117(7)
C3B 0.0355(8) 0.0400(8) 0.0490(9) -0.0108(6) 0.0017(7) -0.0145(7)
C4B 0.0354(8) 0.0401(8) 0.0570(10) -0.0152(7) 0.0061(7) -0.0123(7)
C5B 0.0384(8) 0.0433(9) 0.0461(9) -0.0110(7) 0.0081(7) -0.0067(7)
C6B 0.0362(8) 0.0424(9) 0.0392(8) -0.0084(7) 0.0032(6) -0.0084(7)
C7B 0.0612(11) 0.0611(11) 0.0365(9) -0.0258(9) 0.0064(8) -0.0079(8)
C8B 0.0314(7) 0.0384(8) 0.0374(8) -0.0103(6) 0.0033(6) -0.0127(6)
C9B 0.0702(12) 0.0605(11) 0.0472(10) -0.0402(10) 0.0110(9) -0.0229(9)
C10B 0.0721(13) 0.0568(11) 0.0424(9) -0.0398(10) 0.0124(8) -0.0164(8)
C11B 0.0350(8) 0.0407(8) 0.0383(8) -0.0121(6) 0.0061(6) -0.0124(6)
C12B 0.0357(8) 0.0403(8) 0.0376(8) -0.0093(6) 0.0047(6) -0.0132(7)
C13B 0.0584(11) 0.0587(11) 0.0436(10) -0.0277(9) 0.0129(8) -0.0176(8)
C14B 0.0692(13) 0.0637(12) 0.0393(9) -0.0244(10) 0.0153(8) -0.0140(8)
C15B 0.0547(10) 0.0569(11) 0.0365(9) -0.0077(8) 0.0032(7) -0.0174(8)
C16B 0.0441(9) 0.0460(9) 0.0379(8) -0.0145(7) 0.0023(7) -0.0125(7)

loop_
_atom_type_symbol
_atom_type_description
_atom_type_scat_dispersion_real
_atom_type_scat_dispersion_imag
_atom_type_scat_source
C C 0.0181 0.0091 'International Tables Vol C Tables 4.2.6.8 and 6.1.1.4'
H H 0.0000 0.0000 'International Tables Vol C Tables 4.2.6.8 and 6.1.1.4'
N N 0.0311 0.0180 'International Tables Vol C Tables 4.2.6.8 and 6.1.1.4'

loop_
_geom_angle_atom_site_label_1
_geom_angle_atom_site_label_2
_geom_angle_atom_site_label_3
_geom_angle_site_symmetry_1
_geom_angle_site_symmetry_3
_geom_angle
_geom_angle_publ_flag
C3A N1A H1AA . . 120.0 ?
C3A N1A H1AB . . 120.0 ?
H1AA N1A H1AB . . 120.0 ?
C8A N2A C1A . . 125.27(12) ?
C8A N2A H2AB . . 117.4 ?
C1A N2A H2AB . . 117.4 ?
C9A N3A C8A . . 115.26(12) ?
C11A N4A C8A . . 116.85(13) ?
C16A N5A C15A . . 117.00(14) ?
C2A C1A C6A . . 121.09(14) ?
C2A C1A N2A . . 119.94(14) ?
C6A C1A N2A . . 118.97(14) ?
C1A C2A C3A . . 120.97(15) ?
C1A C2A H2AA . . 119.5 ?
C3A C2A H2AA . . 119.5 ?
N1A C3A C4A . . 120.05(15) ?
N1A C3A C2A . . 121.35(16) ?
C4A C3A C2A . . 118.55(14) ?
C5A C4A C3A . . 119.66(15) ?
C5A C4A H4AA . . 120.2 ?
C3A C4A H4AA . . 120.2 ?
C4A C5A C6A . . 123.15(15) ?
C4A C5A H5AA . . 118.4 ?
C6A C5A H5AA . . 118.4 ?
C5A C6A C1A . . 116.50(14) ?
C5A C6A C7A . . 120.24(15) ?
C1A C6A C7A . . 123.11(14) ?
C6A C7A H7AA . . 109.5 ?
C6A C7A H7AB . . 109.5 ?
H7AA C7A H7AB . . 109.5 ?
C6A C7A H7AC . . 109.5 ?
H7AA C7A H7AC . . 109.5 ?
H7AB C7A H7AC . . 109.5 ?
N4A C8A N3A . . 125.95(14) ?
N4A C8A N2A . . 118.49(13) ?
N3A C8A N2A . . 115.53(12) ?
N3A C9A C10A . . 123.62(14) ?
N3A C9A H9AA . . 118.2 ?
C10A C9A H9AA . . 118.2 ?
C9A C10A C11A . . 116.47(14) ?
C9A C10A H10A . . 121.8 ?
C11A C10A H10A . . 121.8 ?
N4A C11A C10A . . 121.83(13) ?
N4A C11A C12A . . 115.68(13) ?
C10A C11A C12A . . 122.49(14) ?
C13A C12A C16A . . 117.58(14) ?
C13A C12A C11A . . 122.18(14) ?
C16A C12A C11A . . 120.21(13) ?
C14A C13A C12A . . 119.29(15) ?
C14A C13A H13A . . 120.4 ?
C12A C13A H13A . . 120.4 ?
C13A C14A C15A . . 118.45(15) ?
C13A C14A H14A . . 120.8 ?
C15A C14A H14A . . 120.8 ?
N5A C15A C14A . . 123.75(14) ?
N5A C15A H15A . . 118.1 ?
C14A C15A H15A . . 118.1 ?
N5A C16A C12A . . 123.93(14) ?
N5A C16A H16A . . 118.0 ?
C12A C16A H16A . . 118.0 ?
C3B N1B H1BA . . 120.0 ?
C3B N1B H1BB . . 120.0 ?
H1BA N1B H1BB . . 120.0 ?
C8B N2B C1B . . 132.56(13) ?
C8B N2B H2BB . . 113.7 ?
C1B N2B H2BB . . 113.7 ?
C9B N3B C8B . . 114.62(14) ?
C8B N4B C11B . . 116.88(14) ?
C16B N5B C15B . . 116.92(16) ?
C2B C1B N2B . . 122.80(14) ?
C2B C1B C6B . . 120.89(15) ?
N2B C1B C6B . . 116.30(14) ?
C1B C2B C3B . . 120.59(15) ?
C1B C2B H2BA . . 119.7 ?
C3B C2B H2BA . . 119.7 ?
N1B C3B C4B . . 120.74(16) ?
N1B C3B C2B . . 120.41(16) ?
C4B C3B C2B . . 118.76(16) ?
C5B C4B C3B . . 119.87(15) ?
C5B C4B H4BA . . 120.1 ?
C3B C4B H4BA . . 120.1 ?
C4B C5B C6B . . 122.78(16) ?
C4B C5B H5BA . . 118.6 ?
C6B C5B H5BA . . 118.6 ?
C5B C6B C1B . . 117.11(16) ?
C5B C6B C7B . . 121.02(15) ?
C1B C6B C7B . . 121.86(15) ?
C6B C7B H7BA . . 109.5 ?
C6B C7B H7BB . . 109.5 ?
H7BA C7B H7BB . . 109.5 ?
C6B C7B H7BC . . 109.5 ?
H7BA C7B H7BC . . 109.5 ?
H7BB C7B H7BC . . 109.5 ?
N4B C8B N3B . . 126.65(15) ?
N4B C8B N2B . . 120.66(14) ?
N3B C8B N2B . . 112.68(14) ?
N3B C9B C10B . . 123.72(16) ?
N3B C9B H9BA . . 118.1 ?
C10B C9B H9BA . . 118.1 ?
C9B C10B C11B . . 116.98(16) ?
C9B C10B H10B . . 121.5 ?
C11B C10B H10B . . 121.5 ?
N4B C11B C10B . . 121.01(15) ?
N4B C11B C12B . . 116.35(14) ?
C10B C11B C12B . . 122.65(15) ?
C13B C12B C16B . . 117.07(15) ?
C13B C12B C11B . . 122.48(15) ?
C16B C12B C11B . . 120.45(15) ?
C12B C13B C14B . . 119.26(18) ?
C12B C13B H13B . . 120.4 ?
C14B C13B H13B . . 120.4 ?
C15B C14B C13B . . 118.68(18) ?
C15B C14B H14B . . 120.7 ?
C13B C14B H14B . . 120.7 ?
N5B C15B C14B . . 123.59(16) ?
N5B C15B H15B . . 118.2 ?
C14B C15B H15B . . 118.2 ?
N5B C16B C12B . . 124.47(16) ?
N5B C16B H16B . . 117.8 ?
C12B C16B H16B . . 117.8 ?

loop_
_geom_bond_atom_site_label_1
_geom_bond_atom_site_label_2
_geom_bond_site_symmetry_2
_geom_bond_distance
_geom_bond_publ_flag
N1A C3A . 1.394(2) ?
N1A H1AA . 0.8800 ?
N1A H1AB . 0.8800 ?
N2A C8A . 1.3606(19) ?
N2A C1A . 1.4186(19) ?
N2A H2AB . 0.8800 ?
N3A C9A . 1.334(2) ?
N3A C8A . 1.3522(19) ?
N4A C11A . 1.3371(19) ?
N4A C8A . 1.3377(18) ?
N5A C16A . 1.336(2) ?
N5A C15A . 1.338(2) ?
C1A C2A . 1.388(2) ?
C1A C6A . 1.406(2) ?
C2A C3A . 1.397(2) ?
C2A H2AA . 0.9500 ?
C3A C4A . 1.396(2) ?
C4A C5A . 1.378(2) ?
C4A H4AA . 0.9500 ?
C5A C6A . 1.396(2) ?
C5A H5AA . 0.9500 ?
C6A C7A . 1.505(2) ?
C7A H7AA . 0.9800 ?
C7A H7AB . 0.9800 ?
C7A H7AC . 0.9800 ?
C9A C10A . 1.376(2) ?
C9A H9AA . 0.9500 ?
C10A C11A . 1.389(2) ?
C10A H10A . 0.9500 ?
C11A C12A . 1.4776(19) ?
C12A C13A . 1.392(2) ?
C12A C16A . 1.392(2) ?
C13A C14A . 1.382(2) ?
C13A H13A . 0.9500 ?
C14A C15A . 1.382(2) ?
C14A H14A . 0.9500 ?
C15A H15A . 0.9500 ?
C16A H16A . 0.9500 ?
N1B C3B . 1.386(2) ?
N1B H1BA . 0.8800 ?
N1B H1BB . 0.8800 ?
N2B C8B . 1.365(2) ?
N2B C1B . 1.406(2) ?
N2B H2BB . 0.8800 ?
N3B C9B . 1.328(2) ?
N3B C8B . 1.353(2) ?
N4B C8B . 1.333(2) ?
N4B C11B . 1.342(2) ?
N5B C16B . 1.330(2) ?
N5B C15B . 1.336(3) ?
C1B C2B . 1.392(2) ?
C1B C6B . 1.410(2) ?
C2B C3B . 1.402(2) ?
C2B H2BA . 0.9500 ?
C3B C4B . 1.394(2) ?
C4B C5B . 1.384(3) ?
C4B H4BA . 0.9500 ?
C5B C6B . 1.387(2) ?
C5B H5BA . 0.9500 ?
C6B C7B . 1.505(2) ?
C7B H7BA . 0.9800 ?
C7B H7BB . 0.9800 ?
C7B H7BC . 0.9800 ?
C9B C10B . 1.380(3) ?
C9B H9BA . 0.9500 ?
C10B C11B . 1.387(2) ?
C10B H10B . 0.9500 ?
C11B C12B . 1.482(2) ?
C12B C13B . 1.387(2) ?
C12B C16B . 1.394(2) ?
C13B C14B . 1.387(3) ?
C13B H13B . 0.9500 ?
C14B C15B . 1.375(3) ?
C14B H14B . 0.9500 ?
C15B H15B . 0.9500 ?
C16B H16B . 0.9500 ?

loop_
_geom_hbond_atom_site_label_D
_geom_hbond_atom_site_label_H
_geom_hbond_atom_site_label_A
_geom_hbond_site_symmetry_A
_geom_hbond_distance_DH
_geom_hbond_distance_HA
_geom_hbond_distance_DA
_geom_hbond_angle_DHA
N1A H1AA N5B 2_677 0.88 2.36 3.154(2) 151
N2A H2AB N3A 2_576 0.88 2.11 2.9815(17) 170
N1B H1BA N5A 2_677 0.88 2.31 3.130(2) 155
C2A H2AA Cg3 1_555 0.95 2.87 3.7834(19) 162
C14A H14A Cg2 2_577 0.95 2.64 3.4709(18) 146

loop_
_geom_torsion_atom_site_label_1
_geom_torsion_atom_site_label_2
_geom_torsion_atom_site_label_3
_geom_torsion_atom_site_label_4
_geom_torsion_site_symmetry_1
_geom_torsion_site_symmetry_2
_geom_torsion_site_symmetry_3
_geom_torsion_site_symmetry_4
_geom_torsion
_geom_torsion_publ_flag
C8A N2A C1A C2A . . . . 53.0(2) ?
C8A N2A C1A C6A . . . . -127.07(16) ?
C6A C1A C2A C3A . . . . 0.2(2) ?
N2A C1A C2A C3A . . . . -179.91(14) ?
C1A C2A C3A N1A . . . . 174.58(15) ?
C1A C2A C3A C4A . . . . -2.6(2) ?
N1A C3A C4A C5A . . . . -174.45(16) ?
C2A C3A C4A C5A . . . . 2.8(2) ?
C3A C4A C5A C6A . . . . -0.5(3) ?
C4A C5A C6A C1A . . . . -1.9(2) ?
C4A C5A C6A C7A . . . . 173.70(16) ?
C2A C1A C6A C5A . . . . 2.0(2) ?
N2A C1A C6A C5A . . . . -177.91(13) ?
C2A C1A C6A C7A . . . . -173.39(14) ?
N2A C1A C6A C7A . . . . 6.7(2) ?
C11A N4A C8A N3A . . . . -1.2(2) ?
C11A N4A C8A N2A . . . . 176.72(13) ?
C9A N3A C8A N4A . . . . 0.7(2) ?
C9A N3A C8A N2A . . . . -177.29(13) ?
C1A N2A C8A N4A . . . . -1.1(2) ?
C1A N2A C8A N3A . . . . 176.99(14) ?
C8A N3A C9A C10A . . . . 0.0(2) ?
N3A C9A C10A C11A . . . . -0.1(2) ?
C8A N4A C11A C10A . . . . 1.0(2) ?
C8A N4A C11A C12A . . . . -178.27(12) ?
C9A C10A C11A N4A . . . . -0.5(2) ?
C9A C10A C11A C12A . . . . 178.78(14) ?
N4A C11A C12A C13A . . . . 156.70(14) ?
C10A C11A C12A C13A . . . . -22.6(2) ?
N4A C11A C12A C16A . . . . -21.4(2) ?
C10A C11A C12A C16A . . . . 159.27(15) ?
C16A C12A C13A C14A . . . . -0.5(2) ?
C11A C12A C13A C14A . . . . -178.66(14) ?
C12A C13A C14A C15A . . . . 0.2(3) ?
C16A N5A C15A C14A . . . . -0.4(3) ?
C13A C14A C15A N5A . . . . 0.3(3) ?
C15A N5A C16A C12A . . . . 0.0(2) ?
C13A C12A C16A N5A . . . . 0.4(2) ?
C11A C12A C16A N5A . . . . 178.63(14) ?
C8B N2B C1B C2B . . . . -9.9(3) ?
C8B N2B C1B C6B . . . . 168.66(17) ?
N2B C1B C2B C3B . . . . 177.37(15) ?
C6B C1B C2B C3B . . . . -1.1(3) ?
C1B C2B C3B N1B . . . . -176.01(16) ?
C1B C2B C3B C4B . . . . 0.6(3) ?
N1B C3B C4B C5B . . . . 176.50(17) ?
C2B C3B C4B C5B . . . . -0.1(3) ?
C3B C4B C5B C6B . . . . 0.1(3) ?
C4B C5B C6B C1B . . . . -0.5(3) ?
C4B C5B C6B C7B . . . . 179.38(17) ?
C2B C1B C6B C5B . . . . 1.0(2) ?
N2B C1B C6B C5B . . . . -177.55(14) ?
C2B C1B C6B C7B . . . . -178.88(16) ?
N2B C1B C6B C7B . . . . 2.6(2) ?
C11B N4B C8B N3B . . . . 1.8(2) ?
C11B N4B C8B N2B . . . . -179.01(14) ?
C9B N3B C8B N4B . . . . -3.2(3) ?
C9B N3B C8B N2B . . . . 177.55(17) ?
C1B N2B C8B N4B . . . . 9.8(3) ?
C1B N2B C8B N3B . . . . -170.97(17) ?
C8B N3B C9B C10B . . . . 0.9(3) ?
N3B C9B C10B C11B . . . . 2.4(3) ?
C8B N4B C11B C10B . . . . 1.9(2) ?
C8B N4B C11B C12B . . . . -178.07(13) ?
C9B C10B C11B N4B . . . . -3.9(3) ?
C9B C10B C11B C12B . . . . 176.12(18) ?
N4B C11B C12B C13B . . . . 173.11(16) ?
C10B C11B C12B C13B . . . . -6.9(3) ?
N4B C11B C12B C16B . . . . -6.2(2) ?
C10B C11B C12B C16B . . . . 173.81(18) ?
C16B C12B C13B C14B . . . . -0.3(3) ?
C11B C12B C13B C14B . . . . -179.66(17) ?
C12B C13B C14B C15B . . . . 0.4(3) ?
C16B N5B C15B C14B . . . . 0.0(3) ?
C13B C14B C15B N5B . . . . -0.2(3) ?
C15B N5B C16B C12B . . . . 0.0(3) ?
C13B C12B C16B N5B . . . . 0.2(3) ?
C11B C12B C16B N5B . . . . 179.52(16) ?
